data_8101089
loop_
_publ_author_name
'Ward, A. D.'
'Ward, V. R.'
'Tiekink, E. R. T.'

_publ_section_title
;
Crystal structure of syn-4-bromobenzaldehyde oxime, C~7~H~6~BrNO
;
_journal_issue 4
_journal_name_full 'Zeitschrift f\"ur Kristallographie - New Crystal Structures'
_journal_page_first 563
_journal_page_last 564
_journal_volume 216
_journal_year 2001
_chemical_formula_moiety 'C7 H6 Br N O '
_chemical_formula_structural 'C7 H6 Br N O '
_chemical_formula_sum 'C7 H6 Br N O'
_chemical_formula_weight 200.04
_space_group_IT_number 14
_symmetry_cell_setting monoclinic
_symmetry_space_group_name_Hall '-P 2ybc'
_symmetry_space_group_name_H-M 'P 1 21/c 1'
_cell_angle_alpha 90
_cell_angle_beta 94.00(3)
_cell_angle_gamma 90
_cell_formula_units_Z 4
_cell_length_a 6.161(4)
_cell_length_b 4.766(6)
_cell_length_c 25.187(3)
_cell_measurement_temperature 173
_cell_volume 737.8(7)
_diffrn_ambient_temperature 173
_exptl_crystal_density_diffrn 1.801
_cod_original_sg_symbol_H-M 'P 21/c'
_cod_original_formula_sum 'C7 H6 Br N O '
_cod_database_code 8101089

loop_
_symmetry_equiv_pos_as_xyz
'  +x,  +y,  +z'
'  -x,1/2+y,1/2-z'
'  -x,  -y,  -z'
'  +x,1/2-y,1/2+z'

loop_
_atom_site_label
_atom_site_type_symbol
_atom_site_fract_x
_atom_site_fract_y
_atom_site_fract_z
_atom_site_U_iso_or_equiv
_atom_site_adp_type
_atom_site_occupancy
_atom_site_symmetry_multiplicity
_atom_site_calc_flag
_atom_site_refinement_flags
_atom_site_disorder_assembly
_atom_site_disorder_group
Br4 Br 0.09301(4) 0.16374(6) 0.201941(10) 0.02948(11) Uani 1 4 d . . .
O11 O 0.7490(3) -0.9805(5) 0.02672(8) 0.0396(5) Uani 1 4 d . . .
H1 H 0.6659 -1.0570 -0.0009 0.039(4) Uiso 1 4 d . . .
N11 N 0.5840(4) -0.8074(5) 0.04471(9) 0.0304(5) Uani 1 4 d . . .
C1 C 0.5140(4) -0.4592(6) 0.11003(11) 0.0259(6) Uani 1 4 d . . .
C2 C 0.5955(5) -0.3388(6) 0.15778(11) 0.0295(6) Uani 1 4 d . . .
H2 H 0.7380 -0.3855 0.1719 0.039(4) Uiso 1 4 calc R . .
C3 C 0.4708(5) -0.1512(6) 0.18508(11) 0.0287(6) Uani 1 4 d . . .
H3 H 0.5262 -0.0693 0.2176 0.039(4) Uiso 1 4 calc R . .
C4 C 0.2641(4) -0.0871(6) 0.16351(10) 0.0244(6) Uani 1 4 d . . .
C5 C 0.1801(5) -0.1988(6) 0.11558(11) 0.0276(6) Uani 1 4 d . . .
H5 H 0.0391 -0.1477 0.1011 0.039(4) Uiso 1 4 calc R . .
C6 C 0.3068(5) -0.3871(6) 0.08921(11) 0.0286(6) Uani 1 4 d . . .
H6 H 0.2511 -0.4675 0.0565 0.039(4) Uiso 1 4 calc R . .
C11 C 0.6537(5) -0.6587(6) 0.08406(11) 0.0306(6) Uani 1 4 d . . .
H11 H 0.8014 -0.6772 0.0971 0.039(4) Uiso 1 4 calc R . .

loop_
_atom_site_aniso_label
_atom_site_aniso_U_11
_atom_site_aniso_U_22
_atom_site_aniso_U_33
_atom_site_aniso_U_23
_atom_site_aniso_U_13
_atom_site_aniso_U_12
Br4 0.02990(16) 0.02992(16) 0.02866(16) -0.00104(14) 0.00230(10) 0.00465(14)
O11 0.0405(12) 0.0457(13) 0.0321(12) -0.0094(11) -0.0015(9) 0.0197(12)
N11 0.0339(13) 0.0307(13) 0.0267(11) -0.0018(11) 0.0014(9) 0.0094(12)
C1 0.0290(13) 0.0214(13) 0.0269(14) 0.0007(11) -0.0007(10) -0.0002(12)
C2 0.0281(13) 0.0307(15) 0.0285(14) -0.0010(13) -0.0069(10) 0.0040(14)
C3 0.0300(13) 0.0276(14) 0.0275(13) -0.0052(13) -0.0060(10) 0.0003(13)
C4 0.0280(14) 0.0218(13) 0.0236(13) 0.0024(11) 0.0028(10) 0.0026(12)
C5 0.0249(12) 0.0293(15) 0.0278(13) 0.0021(12) -0.0036(10) 0.0029(13)
C6 0.0317(14) 0.0297(16) 0.0233(12) -0.0026(11) -0.0048(11) -0.0011(12)
C11 0.0301(13) 0.0300(14) 0.0310(14) -0.0007(14) -0.0028(11) 0.0037(14)

loop_
_geom_bond_atom_site_label_1
_geom_bond_atom_site_label_2
_geom_bond_distance
_geom_bond_site_symmetry_2
_geom_bond_publ_flag
Br4 C4 1.903(3) . ?
O11 N11 1.409(3) . ?
N11 C11 1.269(4) . ?
C1 C2 1.394(4) . ?
C1 C6 1.389(4) . ?
C1 C11 1.467(4) . ?
C2 C3 1.392(4) . ?
C3 C4 1.383(4) . ?
C4 C5 1.386(4) . ?
C5 C6 1.389(4) . ?

loop_
_cod_related_entry_id
_cod_related_entry_database
_cod_related_entry_code
1 ChemSpider 4525030
